data_4308807
loop_
_publ_author_name
'Shigehisa Akine'
'Takashi Matsumoto'
'Takanori Taniguchi'
'Tatsuya Nabeshima'

_publ_contact_author_address
;
Tsukuba, Ibaraki 305-8571, Japan
;
_publ_contact_author_email nabesima@chem.tsukuba.ac.jp
_publ_contact_author_fax +81-29-853-4507
_publ_contact_author_name 'Tatsuya Nabeshima'
_publ_contact_author_phone +81-29-853-4507
_publ_section_title
;
Synthesis, Structures, and Magnetic Properties of Tri- and Dinuclear
Copper(II)-Gadolinium(III) Complexes of Linear Oligooxime Ligands
;
_journal_name_full 'Inorganic Chemistry'
_journal_page_first 3270
_journal_page_last 3274
_journal_paper_doi 10.1021/ic0481677
_journal_volume 44
_journal_year 2005
_chemical_formula_moiety C26H29Cl6CuGdN2O12
_chemical_formula_sum 'C26 H29 Cl6 Cu Gd N2 O12'
_chemical_formula_weight 995.00
_chemical_name_common '[(3-MeOsalamo)CuGd(OAc)3] 2CHCl3'
_chemical_name_systematic
; 
 ? 
;
_space_group_IT_number 14
_symmetry_cell_setting monoclinic
_symmetry_space_group_name_Hall '-P 2ybc'
_symmetry_space_group_name_H-M 'P 1 21/c 1'
_atom_sites_solution_hydrogens geom
_atom_sites_solution_primary direct
_atom_sites_solution_secondary difmap
_audit_creation_method SHELXL-97
_cell_angle_alpha 90.00
_cell_angle_beta 92.861(8)
_cell_angle_gamma 90.00
_cell_formula_units_Z 4
_cell_length_a 13.869(8)
_cell_length_b 13.688(7)
_cell_length_c 18.728(10)
_cell_measurement_reflns_used 27458
_cell_measurement_temperature 120(2)
_cell_measurement_theta_max 27.48
_cell_measurement_theta_min 3.07
_cell_volume 3551(3)
_computing_cell_refinement 'CrystalClear (Rigaku Corp., 2000)'
_computing_data_collection 'CrystalClear (Rigaku Corp., 2000)'
_computing_data_reduction 'CrystalClear (Rigaku Corp., 2000)'
_computing_molecular_graphics ORTEP-3
_computing_publication_material ORTEP-3
_computing_structure_refinement 'SHELXL-97 (Sheldrick, 1997)'
_computing_structure_solution 'DIRDIF99 (Beurskens et al., 1999)'
_diffrn_ambient_temperature 120(2)
_diffrn_measured_fraction_theta_full 0.973
_diffrn_measured_fraction_theta_max 0.973
_diffrn_measurement_device_type 'Rigaku Mercury CCD diffractometer'
_diffrn_measurement_method CCD
_diffrn_radiation_monochromator graphite
_diffrn_radiation_source 'fine-focus sealed tube'
_diffrn_radiation_type MoK\a
_diffrn_radiation_wavelength 0.71069
_diffrn_reflns_av_R_equivalents 0.0924
_diffrn_reflns_av_sigmaI/netI 0.0925
_diffrn_reflns_limit_h_max 18
_diffrn_reflns_limit_h_min -18
_diffrn_reflns_limit_k_max 17
_diffrn_reflns_limit_k_min -17
_diffrn_reflns_limit_l_max 22
_diffrn_reflns_limit_l_min -22
_diffrn_reflns_number 27458
_diffrn_reflns_theta_full 27.48
_diffrn_reflns_theta_max 27.48
_diffrn_reflns_theta_min 3.07
_diffrn_standards_decay_% 0
_diffrn_standards_interval_count 0
_diffrn_standards_interval_time 0
_diffrn_standards_number 0
_exptl_absorpt_coefficient_mu 2.962
_exptl_absorpt_correction_T_max 0.7560
_exptl_absorpt_correction_T_min 0.4702
_exptl_absorpt_correction_type multi-scan
_exptl_absorpt_process_details 'CrystalClear (Rigaku Corp., 2000)'
_exptl_crystal_colour brown
_exptl_crystal_density_diffrn 1.861
_exptl_crystal_density_method 'not measured'
_exptl_crystal_description prismatic
_exptl_crystal_F_000 1960
_exptl_crystal_size_max 0.30
_exptl_crystal_size_mid 0.30
_exptl_crystal_size_min 0.10
_refine_diff_density_max 0.859
_refine_diff_density_min -1.214
_refine_diff_density_rms 0.171
_refine_ls_extinction_method none
_refine_ls_goodness_of_fit_ref 1.047
_refine_ls_hydrogen_treatment noref
_refine_ls_matrix_type full
_refine_ls_number_parameters 513
_refine_ls_number_reflns 7913
_refine_ls_number_restraints 13
_refine_ls_restrained_S_all 1.047
_refine_ls_R_factor_all 0.1119
_refine_ls_R_factor_gt 0.0817
_refine_ls_shift/su_max 0.000
_refine_ls_shift/su_mean 0.000
_refine_ls_structure_factor_coef Fsqd
_refine_ls_weighting_details 'calc w=1/[\s^2^(Fo^2^)+(0.1093P)^2^+20.7066P] where P=(Fo^2^+2Fc^2^)/3'
_refine_ls_weighting_scheme calc
_refine_ls_wR_factor_gt 0.1889
_refine_ls_wR_factor_ref 0.2061
_reflns_number_gt 6284
_reflns_number_total 7913
_reflns_threshold_expression >2sigma(I)
_cod_data_source_file ic0481677si20041227_103834_3.cif
_cod_data_source_block complex2
_cod_database_code 4308807

loop_
_symmetry_equiv_pos_as_xyz
'x, y, z'
'-x, y+1/2, -z+1/2'
'-x, -y, -z'
'x, -y-1/2, z-1/2'

loop_
_atom_site_label
_atom_site_type_symbol
_atom_site_fract_x
_atom_site_fract_y
_atom_site_fract_z
_atom_site_U_iso_or_equiv
_atom_site_adp_type
_atom_site_occupancy
_atom_site_symmetry_multiplicity
_atom_site_calc_flag
_atom_site_refinement_flags
_atom_site_disorder_assembly
_atom_site_disorder_group
Gd1 Gd 0.15954(3) 0.19814(3) 0.06327(2) 0.01940(15) Uani 1 1 d . . .
Cu1 Cu 0.24818(8) 0.42983(8) 0.04146(6) 0.0231(3) Uani 1 1 d . . .
C1 C 0.0573(6) 0.4663(6) -0.0742(5) 0.0207(18) Uani 1 1 d . . .
C2 C 0.0771(7) 0.3727(6) -0.0488(5) 0.0224(19) Uani 1 1 d . . .
C3 C 0.0173(6) 0.2952(6) -0.0749(5) 0.0207(18) Uani 1 1 d . . .
C4 C -0.0604(6) 0.3115(7) -0.1224(5) 0.026(2) Uani 1 1 d . . .
H1 H -0.1008 0.2593 -0.1388 0.032 Uiso 1 1 calc R . .
C5 C -0.0777(7) 0.4081(7) -0.1457(5) 0.025(2) Uani 1 1 d . . .
H2 H -0.1309 0.4209 -0.1783 0.030 Uiso 1 1 calc R . .
C6 C -0.0205(7) 0.4832(7) -0.1227(5) 0.027(2) Uani 1 1 d . . .
H3 H -0.0334 0.5475 -0.1397 0.032 Uiso 1 1 calc R . .
O1 O 0.1457(5) 0.3498(4) -0.0003(3) 0.0242(14) Uani 1 1 d . . .
O2 O 0.0448(5) 0.2050(4) -0.0486(4) 0.0248(14) Uani 1 1 d . . .
C7 C -0.0094(8) 0.1208(7) -0.0758(6) 0.038(3) Uani 1 1 d . . .
H4 H -0.0766 0.1261 -0.0624 0.057 Uiso 1 1 calc R . .
H5 H 0.0193 0.0610 -0.0553 0.057 Uiso 1 1 calc R . .
H6 H -0.0073 0.1186 -0.1280 0.057 Uiso 1 1 calc R . .
C8 C 0.1164(7) 0.5498(6) -0.0509(5) 0.025(2) Uani 1 1 d . . .
H7 H 0.0955 0.6130 -0.0658 0.030 Uiso 1 1 calc R . .
N1 N 0.1945(6) 0.5437(5) -0.0118(4) 0.0257(17) Uani 1 1 d . . .
O3 O 0.2295(5) 0.6390(4) 0.0085(4) 0.0330(17) Uani 1 1 d . . .
C9 C 0.3242(8) 0.6567(7) -0.0190(7) 0.038(3) Uani 1 1 d . . .
H8 H 0.3463 0.7224 -0.0033 0.046 Uiso 1 1 calc R . .
H9 H 0.3180 0.6571 -0.0718 0.046 Uiso 1 1 calc R . .
C10 C 0.3995(7) 0.5841(7) 0.0041(6) 0.031(2) Uani 1 1 d . . .
H10 H 0.3833 0.5199 -0.0177 0.037 Uiso 1 1 calc R . .
H11 H 0.4627 0.6050 -0.0129 0.037 Uiso 1 1 calc R . .
O4 O 0.4063(6) 0.5746(6) 0.0792(4) 0.046(2) Uani 1 1 d . . .
N2 N 0.3398(6) 0.5073(6) 0.1058(5) 0.0304(19) Uani 1 1 d . . .
C11 C 0.3404(8) 0.5083(8) 0.1726(6) 0.033(2) Uani 1 1 d . . .
H12 H 0.3795 0.5558 0.1970 0.040 Uiso 1 1 calc R . .
C12 C 0.2857(7) 0.4421(8) 0.2155(5) 0.029(2) Uani 1 1 d . . .
C13 C 0.2446(7) 0.3548(7) 0.1871(5) 0.024(2) Uani 1 1 d . . .
C14 C 0.2025(7) 0.2894(7) 0.2346(5) 0.025(2) Uani 1 1 d . . .
C15 C 0.1955(8) 0.3099(7) 0.3065(6) 0.034(2) Uani 1 1 d . . .
H13 H 0.1658 0.2648 0.3370 0.041 Uiso 1 1 calc R . .
C16 C 0.2333(9) 0.3994(8) 0.3337(6) 0.043(3) Uani 1 1 d . . .
H14 H 0.2275 0.4155 0.3827 0.051 Uiso 1 1 calc R . .
C17 C 0.2777(8) 0.4621(8) 0.2898(6) 0.037(3) Uani 1 1 d . . .
H15 H 0.3044 0.5209 0.3090 0.045 Uiso 1 1 calc R . .
O5 O 0.2451(5) 0.3307(4) 0.1194(3) 0.0245(14) Uani 1 1 d . . .
O6 O 0.1713(5) 0.2050(5) 0.2005(4) 0.0282(15) Uani 1 1 d . . .
C18 C 0.1369(10) 0.1283(8) 0.2467(6) 0.046(3) Uani 1 1 d . . .
H16 H 0.1849 0.1166 0.2860 0.069 Uiso 1 1 calc R . .
H17 H 0.1270 0.0681 0.2189 0.069 Uiso 1 1 calc R . .
H18 H 0.0758 0.1485 0.2662 0.069 Uiso 1 1 calc R . .
O7 O 0.3030(5) 0.2080(5) 0.0007(4) 0.0276(15) Uani 1 1 d . . .
O8 O 0.3524(5) 0.3595(5) -0.0215(4) 0.0299(16) Uani 1 1 d . . .
C19 C 0.3573(7) 0.2686(7) -0.0301(5) 0.028(2) Uani 1 1 d . . .
C20 C 0.4343(8) 0.2268(9) -0.0763(6) 0.040(3) Uani 1 1 d . . .
H19 H 0.4776 0.2793 -0.0902 0.060 Uiso 1 1 calc R . .
H20 H 0.4035 0.1971 -0.1192 0.060 Uiso 1 1 calc R . .
H21 H 0.4715 0.1771 -0.0492 0.060 Uiso 1 1 calc R . .
O9 O 0.1799(5) 0.0418(5) 0.0028(3) 0.0266(14) Uani 1 1 d . . .
O10 O 0.2520(5) 0.0593(5) 0.1095(3) 0.0310(16) Uani 1 1 d . . .
C21 C 0.2376(7) 0.0111(7) 0.0510(5) 0.027(2) Uani 1 1 d . . .
C22 C 0.2900(11) -0.0823(10) 0.0396(7) 0.062(4) Uani 1 1 d . . .
H22 H 0.2667 -0.1324 0.0719 0.093 Uiso 1 1 calc R . .
H23 H 0.3593 -0.0722 0.0493 0.093 Uiso 1 1 calc R . .
H24 H 0.2783 -0.1036 -0.0100 0.093 Uiso 1 1 calc R . .
O11 O 0.0059(5) 0.2634(5) 0.1032(4) 0.0288(15) Uani 1 1 d . . .
O12 O 0.0243(5) 0.1047(4) 0.0991(4) 0.0278(15) Uani 1 1 d . . .
C23 C -0.0275(7) 0.1786(6) 0.1109(5) 0.024(2) Uani 1 1 d . . .
C24 C -0.1292(8) 0.1642(8) 0.1325(7) 0.042(3) Uani 1 1 d . . .
H25 H -0.1286 0.1412 0.1821 0.063 Uiso 1 1 calc R . .
H26 H -0.1614 0.1156 0.1011 0.063 Uiso 1 1 calc R . .
H27 H -0.1642 0.2263 0.1284 0.063 Uiso 1 1 calc R . .
Cl1 Cl 0.4332(4) 0.1643(5) 0.2346(3) 0.117(2) Uani 1 1 d D . .
Cl2 Cl 0.521(3) 0.241(4) 0.1223(11) 0.32(3) Uani 0.407(4) 1 d P A 1
Cl3 Cl 0.4884(11) 0.0140(15) 0.1503(15) 0.184(12) Uani 0.407(4) 1 d P A 1
C25 C 0.4522(19) 0.132(2) 0.1474(19) 0.045(8) Uani 0.407(4) 1 d P A 1
H30 H 0.3884 0.1338 0.1202 0.054 Uiso 0.407(4) 1 calc PR A 1
Cl4 Cl 0.5322(11) 0.123(2) 0.1051(6) 0.253(14) Uani 0.337(19) 1 d P A 2
Cl5 Cl 0.4886(13) 0.300(3) 0.1363(14) 0.140(14) Uani 0.337(19) 1 d P A 2
C26 C 0.448(3) 0.183(4) 0.143(2) 0.047(11) Uiso 0.337(19) 1 d P A 2
H31 H 0.3846 0.1752 0.1151 0.056 Uiso 0.337(19) 1 calc PR A 2
Cl6 Cl 0.5322(11) 0.123(2) 0.1051(6) 0.253(14) Uani 0.256(19) 1 d PD A 3
Cl7 Cl 0.591(5) 0.249(9) 0.198(3) 0.47(7) Uani 0.256(19) 1 d PD A 3
C27 C 0.482(5) 0.212(2) 0.159(2) 0.08(2) Uiso 0.256(19) 1 d PD A 3
H32 H 0.4436 0.2645 0.1329 0.092 Uiso 0.256(19) 1 calc PR A 3
Cl8 Cl 0.2487(12) -0.1313(9) 0.2539(7) 0.119(6) Uani 0.547(12) 1 d P B 2
Cl9 Cl 0.3594(11) 0.0158(11) 0.3315(6) 0.123(5) Uani 0.547(12) 1 d P B 2
Cl10 Cl 0.4444(9) -0.1033(9) 0.2219(6) 0.133(6) Uani 0.547(12) 1 d P B 2
C28 C 0.340(2) -0.0487(18) 0.2473(13) 0.057(7) Uani 0.547(12) 1 d P B 2
H28 H 0.3191 0.0001 0.2098 0.069 Uiso 0.547(12) 1 calc PR B 2
Cl11 Cl 0.3226(19) -0.0340(15) 0.3156(9) 0.183(10) Uani 0.453(12) 1 d PDU B 1
Cl12 Cl 0.3242(15) -0.2018(11) 0.2162(11) 0.160(7) Uani 0.453(12) 1 d PDU B 1
Cl13 Cl 0.1484(16) -0.1216(7) 0.2636(6) 0.117(5) Uani 0.453(12) 1 d PDU B 1
C29 C 0.2667(19) -0.092(3) 0.240(2) 0.24(4) Uani 0.453(12) 1 d PDU B 1
H29 H 0.2639 -0.0464 0.1984 0.286 Uiso 0.453(12) 1 calc PR B 1

loop_
_atom_site_aniso_label
_atom_site_aniso_U_11
_atom_site_aniso_U_22
_atom_site_aniso_U_33
_atom_site_aniso_U_23
_atom_site_aniso_U_13
_atom_site_aniso_U_12
Gd1 0.0189(2) 0.0156(2) 0.0236(3) 0.00229(18) 0.00011(16) -0.00034(17)
Cu1 0.0191(6) 0.0184(5) 0.0313(7) 0.0018(5) -0.0038(5) -0.0059(4)
C1 0.017(4) 0.018(4) 0.027(5) 0.004(4) -0.002(4) 0.000(3)
C2 0.027(5) 0.017(4) 0.024(5) 0.004(4) 0.000(4) -0.001(4)
C3 0.020(4) 0.020(4) 0.022(5) -0.001(4) -0.001(3) 0.000(3)
C4 0.017(4) 0.028(5) 0.034(5) -0.009(4) -0.005(4) 0.001(4)
C5 0.019(4) 0.034(5) 0.021(5) 0.005(4) 0.000(4) 0.011(4)
C6 0.029(5) 0.019(4) 0.032(5) 0.003(4) 0.003(4) 0.007(4)
O1 0.021(3) 0.017(3) 0.034(4) 0.006(3) -0.007(3) -0.005(2)
O2 0.024(3) 0.017(3) 0.032(4) -0.001(3) -0.008(3) -0.004(3)
C7 0.039(6) 0.025(5) 0.049(7) -0.008(5) -0.017(5) -0.007(4)
C8 0.030(5) 0.017(4) 0.030(5) -0.007(4) 0.014(4) -0.002(4)
N1 0.022(4) 0.017(4) 0.038(5) 0.002(3) -0.004(3) -0.004(3)
O3 0.025(4) 0.010(3) 0.064(5) -0.001(3) 0.005(3) -0.009(3)
C9 0.032(6) 0.018(5) 0.064(8) -0.001(5) 0.001(5) -0.016(4)
C10 0.018(5) 0.022(5) 0.052(7) -0.001(4) -0.008(4) -0.008(4)
O4 0.047(5) 0.035(4) 0.054(5) 0.002(4) -0.002(4) -0.030(4)
N2 0.018(4) 0.031(4) 0.041(5) 0.002(4) -0.007(4) -0.009(3)
C11 0.036(6) 0.032(5) 0.029(6) -0.002(4) -0.016(5) -0.002(4)
C12 0.023(5) 0.040(6) 0.024(5) -0.003(4) -0.012(4) 0.009(4)
C13 0.027(5) 0.027(5) 0.017(5) -0.002(4) -0.005(4) 0.004(4)
C14 0.029(5) 0.022(5) 0.023(5) -0.003(4) -0.004(4) 0.001(4)
C15 0.042(6) 0.030(5) 0.032(6) 0.006(4) 0.004(5) 0.008(5)
C16 0.053(7) 0.038(6) 0.035(6) -0.009(5) -0.010(5) 0.014(5)
C17 0.034(6) 0.037(6) 0.040(6) -0.008(5) -0.008(5) 0.008(5)
O5 0.031(4) 0.018(3) 0.024(4) 0.003(3) -0.004(3) -0.004(3)
O6 0.034(4) 0.024(3) 0.027(4) 0.000(3) 0.000(3) 0.001(3)
C18 0.066(9) 0.035(6) 0.037(7) 0.009(5) 0.011(6) -0.019(6)
O7 0.024(3) 0.026(3) 0.034(4) 0.000(3) 0.011(3) 0.001(3)
O8 0.030(4) 0.030(4) 0.031(4) -0.006(3) 0.010(3) -0.005(3)
C19 0.028(5) 0.030(5) 0.026(5) 0.000(4) -0.003(4) -0.013(4)
C20 0.034(6) 0.044(6) 0.043(7) -0.015(5) 0.012(5) -0.007(5)
O9 0.028(4) 0.023(3) 0.029(4) 0.002(3) 0.001(3) -0.001(3)
O10 0.035(4) 0.034(4) 0.024(4) 0.007(3) 0.005(3) 0.015(3)
C21 0.029(5) 0.021(5) 0.031(6) 0.007(4) 0.010(4) 0.010(4)
C22 0.068(10) 0.062(9) 0.056(8) -0.012(7) -0.008(7) 0.038(8)
O11 0.026(4) 0.015(3) 0.045(4) 0.003(3) 0.007(3) -0.003(3)
O12 0.029(4) 0.013(3) 0.041(4) -0.001(3) 0.006(3) -0.002(3)
C23 0.024(5) 0.020(4) 0.027(5) -0.001(4) -0.004(4) 0.004(4)
C24 0.025(5) 0.037(6) 0.065(8) 0.014(6) 0.014(5) -0.001(5)
Cl1 0.086(4) 0.180(6) 0.083(3) -0.014(4) 0.006(3) -0.005(4)
Cl2 0.26(3) 0.63(7) 0.054(10) 0.03(3) -0.011(17) -0.38(4)
Cl3 0.081(10) 0.155(15) 0.31(3) -0.160(18) -0.095(14) 0.077(10)
C25 0.018(12) 0.027(15) 0.09(2) -0.032(16) 0.000(13) -0.006(11)
Cl4 0.103(10) 0.59(4) 0.070(7) 0.036(15) -0.002(6) 0.160(18)
Cl5 0.042(8) 0.28(4) 0.092(17) 0.028(16) -0.008(8) 0.035(15)
Cl6 0.103(10) 0.59(4) 0.070(7) 0.036(15) -0.002(6) 0.160(18)
Cl7 0.32(10) 0.88(19) 0.21(6) 0.06(9) 0.00(6) -0.12(11)
Cl8 0.159(15) 0.087(8) 0.108(8) 0.024(7) -0.035(9) -0.020(8)
Cl9 0.156(12) 0.138(11) 0.068(6) -0.036(7) -0.053(7) 0.023(9)
Cl10 0.153(11) 0.123(9) 0.116(8) -0.028(7) -0.055(7) 0.085(8)
C28 0.08(2) 0.045(14) 0.042(15) -0.004(11) -0.022(13) 0.023(13)
Cl11 0.31(2) 0.148(13) 0.080(10) 0.066(8) -0.058(12) -0.102(16)
Cl12 0.182(17) 0.094(10) 0.203(17) 0.059(9) -0.012(13) 0.023(10)
Cl13 0.228(16) 0.050(6) 0.072(7) -0.006(5) -0.009(9) 0.004(8)
C29 0.16(5) 0.18(7) 0.36(10) -0.20(9) -0.04(5) -0.04(3)

loop_
_atom_type_symbol
_atom_type_description
_atom_type_scat_dispersion_real
_atom_type_scat_dispersion_imag
_atom_type_scat_source
C C 0.0033 0.0016 'International Tables Vol C Tables 4.2.6.8 and 6.1.1.4'
H H 0.0000 0.0000 'International Tables Vol C Tables 4.2.6.8 and 6.1.1.4'
Cu Cu 0.3201 1.2651 'International Tables Vol C Tables 4.2.6.8 and 6.1.1.4'
Gd Gd -0.1653 3.9035 'International Tables Vol C Tables 4.2.6.8 and 6.1.1.4'
N N 0.0061 0.0033 'International Tables Vol C Tables 4.2.6.8 and 6.1.1.4'
O O 0.0106 0.0060 'International Tables Vol C Tables 4.2.6.8 and 6.1.1.4'
Cl Cl 0.1484 0.1585 'International Tables Vol C Tables 4.2.6.8 and 6.1.1.4'

loop_
_geom_angle_atom_site_label_1
_geom_angle_atom_site_label_2
_geom_angle_atom_site_label_3
_geom_angle
_geom_angle_site_symmetry_1
_geom_angle_site_symmetry_3
_geom_angle_publ_flag
O7 Gd1 O5 76.2(2) . . ?
O7 Gd1 O12 149.4(2) . . ?
O5 Gd1 O12 131.5(2) . . ?
O7 Gd1 O1 75.7(2) . . ?
O5 Gd1 O1 65.5(2) . . ?
O12 Gd1 O1 123.9(2) . . ?
O7 Gd1 O10 77.2(2) . . ?
O5 Gd1 O10 101.3(2) . . ?
O12 Gd1 O10 83.6(2) . . ?
O1 Gd1 O10 152.0(2) . . ?
O7 Gd1 O9 72.6(2) . . ?
O5 Gd1 O9 143.5(2) . . ?
O12 Gd1 O9 76.9(2) . . ?
O1 Gd1 O9 122.4(2) . . ?
O10 Gd1 O9 53.7(2) . . ?
O7 Gd1 O11 153.3(2) . . ?
O5 Gd1 O11 90.5(2) . . ?
O12 Gd1 O11 53.6(2) . . ?
O1 Gd1 O11 77.8(2) . . ?
O10 Gd1 O11 128.7(2) . . ?
O9 Gd1 O11 125.5(2) . . ?
O7 Gd1 O2 95.5(2) . . ?
O5 Gd1 O2 127.3(2) . . ?
O12 Gd1 O2 77.7(2) . . ?
O1 Gd1 O2 62.1(2) . . ?
O10 Gd1 O2 127.9(2) . . ?
O9 Gd1 O2 74.7(2) . . ?
O11 Gd1 O2 74.0(2) . . ?
O7 Gd1 O6 118.7(2) . . ?
O5 Gd1 O6 61.7(2) . . ?
O12 Gd1 O6 75.5(2) . . ?
O1 Gd1 O6 117.7(2) . . ?
O10 Gd1 O6 70.5(2) . . ?
O9 Gd1 O6 119.5(2) . . ?
O11 Gd1 O6 72.3(2) . . ?
O2 Gd1 O6 145.1(2) . . ?
O7 Gd1 C21 70.9(2) . . ?
O5 Gd1 C21 123.2(3) . . ?
O12 Gd1 C21 81.1(3) . . ?
O1 Gd1 C21 140.8(3) . . ?
O10 Gd1 C21 27.4(3) . . ?
O9 Gd1 C21 26.5(3) . . ?
O11 Gd1 C21 134.6(2) . . ?
O2 Gd1 C21 101.2(3) . . ?
O6 Gd1 C21 96.3(3) . . ?
O7 Gd1 C23 168.7(3) . . ?
O5 Gd1 C23 112.4(2) . . ?
O12 Gd1 C23 26.8(2) . . ?
O1 Gd1 C23 100.9(2) . . ?
O10 Gd1 C23 107.1(2) . . ?
O9 Gd1 C23 101.2(2) . . ?
O11 Gd1 C23 26.8(2) . . ?
O2 Gd1 C23 73.6(2) . . ?
O6 Gd1 C23 72.4(2) . . ?
C21 Gd1 C23 107.9(3) . . ?
O7 Gd1 Cu1 64.70(16) . . ?
O5 Gd1 Cu1 34.51(15) . . ?
O12 Gd1 Cu1 144.80(15) . . ?
O1 Gd1 Cu1 32.95(15) . . ?
O10 Gd1 Cu1 125.41(18) . . ?
O9 Gd1 Cu1 134.70(16) . . ?
O11 Gd1 Cu1 91.24(15) . . ?
O2 Gd1 Cu1 94.59(14) . . ?
O6 Gd1 Cu1 94.58(15) . . ?
C21 Gd1 Cu1 134.0(2) . . ?
C23 Gd1 Cu1 118.00(18) . . ?
O1 Cu1 N1 89.5(3) . . ?
O1 Cu1 O5 82.4(3) . . ?
N1 Cu1 O5 152.2(3) . . ?
O1 Cu1 N2 166.9(3) . . ?
N1 Cu1 N2 95.6(3) . . ?
O5 Cu1 N2 87.5(3) . . ?
O1 Cu1 O8 91.4(3) . . ?
N1 Cu1 O8 108.9(3) . . ?
O5 Cu1 O8 97.9(3) . . ?
N2 Cu1 O8 98.2(3) . . ?
O1 Cu1 Gd1 42.49(18) . . ?
N1 Cu1 Gd1 131.3(2) . . ?
O5 Cu1 Gd1 42.60(18) . . ?
N2 Cu1 Gd1 129.5(2) . . ?
O8 Cu1 Gd1 84.59(18) . . ?
C2 C1 C6 120.7(8) . . ?
C2 C1 C8 121.4(8) . . ?
C6 C1 C8 118.0(8) . . ?
O1 C2 C1 125.3(8) . . ?
O1 C2 C3 116.6(8) . . ?
C1 C2 C3 118.0(8) . . ?
O2 C3 C4 124.7(8) . . ?
O2 C3 C2 113.6(7) . . ?
C4 C3 C2 121.7(8) . . ?
C3 C4 C5 117.8(8) . . ?
C3 C4 H1 121.1 . . ?
C5 C4 H1 121.1 . . ?
C6 C5 C4 121.7(8) . . ?
C6 C5 H2 119.2 . . ?
C4 C5 H2 119.2 . . ?
C5 C6 C1 120.2(8) . . ?
C5 C6 H3 119.9 . . ?
C1 C6 H3 119.9 . . ?
C2 O1 Cu1 129.4(5) . . ?
C2 O1 Gd1 125.8(5) . . ?
Cu1 O1 Gd1 104.6(3) . . ?
C3 O2 C7 117.2(7) . . ?
C3 O2 Gd1 118.3(5) . . ?
C7 O2 Gd1 123.0(6) . . ?
O2 C7 H4 109.5 . . ?
O2 C7 H5 109.5 . . ?
H4 C7 H5 109.5 . . ?
O2 C7 H6 109.5 . . ?
H4 C7 H6 109.5 . . ?
H5 C7 H6 109.5 . . ?
N1 C8 C1 124.5(9) . . ?
N1 C8 H7 117.8 . . ?
C1 C8 H7 117.8 . . ?
C8 N1 O3 110.9(7) . . ?
C8 N1 Cu1 128.9(7) . . ?
O3 N1 Cu1 118.0(5) . . ?
N1 O3 C9 110.9(7) . . ?
O3 C9 C10 114.7(8) . . ?
O3 C9 H8 108.6 . . ?
C10 C9 H8 108.6 . . ?
O3 C9 H9 108.6 . . ?
C10 C9 H9 108.6 . . ?
H8 C9 H9 107.6 . . ?
O4 C10 C9 111.2(9) . . ?
O4 C10 H10 109.4 . . ?
C9 C10 H10 109.4 . . ?
O4 C10 H11 109.4 . . ?
C9 C10 H11 109.4 . . ?
H10 C10 H11 108.0 . . ?
C10 O4 N2 113.5(7) . . ?
C11 N2 O4 111.9(8) . . ?
C11 N2 Cu1 125.3(7) . . ?
O4 N2 Cu1 122.5(6) . . ?
N2 C11 C12 124.7(9) . . ?
N2 C11 H12 117.6 . . ?
C12 C11 H12 117.6 . . ?
C13 C12 C17 118.6(10) . . ?
C13 C12 C11 122.1(9) . . ?
C17 C12 C11 119.2(10) . . ?
O5 C13 C14 118.2(8) . . ?
O5 C13 C12 123.7(9) . . ?
C14 C13 C12 118.1(8) . . ?
O6 C14 C15 125.8(9) . . ?
O6 C14 C13 111.7(8) . . ?
C15 C14 C13 122.5(9) . . ?
C14 C15 C16 118.9(10) . . ?
C14 C15 H13 120.5 . . ?
C16 C15 H13 120.5 . . ?
C17 C16 C15 119.9(10) . . ?
C17 C16 H14 120.1 . . ?
C15 C16 H14 120.1 . . ?
C16 C17 C12 122.0(11) . . ?
C16 C17 H15 119.0 . . ?
C12 C17 H15 119.0 . . ?
C13 O5 Cu1 122.5(6) . . ?
C13 O5 Gd1 126.3(6) . . ?
Cu1 O5 Gd1 102.9(3) . . ?
C14 O6 C18 115.7(8) . . ?
C14 O6 Gd1 119.8(5) . . ?
C18 O6 Gd1 124.1(6) . . ?
O6 C18 H16 109.5 . . ?
O6 C18 H17 109.5 . . ?
H16 C18 H17 109.5 . . ?
O6 C18 H18 109.5 . . ?
H16 C18 H18 109.5 . . ?
H17 C18 H18 109.5 . . ?
C19 O7 Gd1 142.3(6) . . ?
C19 O8 Cu1 123.9(6) . . ?
O8 C19 O7 123.3(9) . . ?
O8 C19 C20 119.3(9) . . ?
O7 C19 C20 117.4(9) . . ?
C19 C20 H19 109.5 . . ?
C19 C20 H20 109.5 . . ?
H19 C20 H20 109.5 . . ?
C19 C20 H21 109.5 . . ?
H19 C20 H21 109.5 . . ?
H20 C20 H21 109.5 . . ?
C21 O9 Gd1 92.6(6) . . ?
C21 O10 Gd1 92.3(5) . . ?
O9 C21 O10 120.7(8) . . ?
O9 C21 C22 118.9(10) . . ?
O10 C21 C22 120.4(9) . . ?
O9 C21 Gd1 60.9(5) . . ?
O10 C21 Gd1 60.3(5) . . ?
C22 C21 Gd1 172.3(9) . . ?
C21 C22 H22 109.5 . . ?
C21 C22 H23 109.5 . . ?
H22 C22 H23 109.5 . . ?
C21 C22 H24 109.5 . . ?
H22 C22 H24 109.5 . . ?
H23 C22 H24 109.5 . . ?
C23 O11 Gd1 91.7(5) . . ?
C23 O12 Gd1 94.7(6) . . ?
O11 C23 O12 120.0(9) . . ?
O11 C23 C24 120.5(8) . . ?
O12 C23 C24 119.5(9) . . ?
O11 C23 Gd1 61.5(5) . . ?
O12 C23 Gd1 58.5(5) . . ?
C24 C23 Gd1 176.4(8) . . ?
C23 C24 H25 109.5 . . ?
C23 C24 H26 109.5 . . ?
H25 C24 H26 109.5 . . ?
C23 C24 H27 109.5 . . ?
H25 C24 H27 109.5 . . ?
H26 C24 H27 109.5 . . ?
C25 Cl1 C27 40.5(17) . . ?
C25 Cl1 C26 23.6(14) . . ?
C27 Cl1 C26 22(2) . . ?
Cl3 C25 Cl1 106(2) . . ?
Cl3 C25 Cl2 129(3) . . ?
Cl1 C25 Cl2 97.7(17) . . ?
Cl3 C25 H30 107.5 . . ?
Cl1 C25 H30 107.5 . . ?
Cl2 C25 H30 107.5 . . ?
Cl4 C26 Cl5 101(3) . . ?
Cl4 C26 Cl1 118(3) . . ?
Cl5 C26 Cl1 105(3) . . ?
Cl4 C26 H31 110.6 . . ?
Cl5 C26 H31 110.6 . . ?
Cl1 C26 H31 110.6 . . ?
Cl7 C27 Cl1 97(4) . . ?
Cl7 C27 H32 116.2 . . ?
Cl1 C27 H32 116.2 . . ?
Cl8 C28 Cl10 111.7(15) . . ?
Cl8 C28 Cl9 109.9(17) . . ?
Cl10 C28 Cl9 110.9(15) . . ?
Cl8 C28 H28 108.1 . . ?
Cl10 C28 H28 108.1 . . ?
Cl9 C28 H28 108.1 . . ?
Cl12 C29 Cl13 108(2) . . ?
Cl12 C29 Cl11 113(2) . . ?
Cl13 C29 Cl11 106.1(19) . . ?
Cl12 C29 H29 109.7 . . ?
Cl13 C29 H29 109.7 . . ?
Cl11 C29 H29 109.7 . . ?

loop_
_geom_bond_atom_site_label_1
_geom_bond_atom_site_label_2
_geom_bond_distance
_geom_bond_site_symmetry_2
_geom_bond_publ_flag
Gd1 O7 2.363(6) . ?
Gd1 O5 2.384(6) . ?
Gd1 O12 2.394(6) . ?
Gd1 O1 2.396(6) . ?
Gd1 O10 2.428(6) . ?
Gd1 O9 2.443(7) . ?
Gd1 O11 2.461(7) . ?
Gd1 O2 2.569(6) . ?
Gd1 O6 2.570(7) . ?
Gd1 C21 2.793(9) . ?
Gd1 C23 2.798(10) . ?
Gd1 Cu1 3.433(2) . ?
Cu1 O1 1.929(6) . ?
Cu1 N1 1.975(8) . ?
Cu1 O5 1.995(6) . ?
Cu1 N2 2.009(8) . ?
Cu1 O8 2.139(7) . ?
C1 C2 1.389(12) . ?
C1 C6 1.395(13) . ?
C1 C8 1.461(12) . ?
C2 O1 1.320(11) . ?
C2 C3 1.419(12) . ?
C3 O2 1.376(10) . ?
C3 C4 1.379(12) . ?
C4 C5 1.410(13) . ?
C4 H1 0.9500 . ?
C5 C6 1.356(13) . ?
C5 H2 0.9500 . ?
C6 H3 0.9500 . ?
O2 C7 1.454(11) . ?
C7 H4 0.9800 . ?
C7 H5 0.9800 . ?
C7 H6 0.9800 . ?
C8 N1 1.279(12) . ?
C8 H7 0.9500 . ?
N1 O3 1.436(9) . ?
O3 C9 1.456(12) . ?
C9 C10 1.490(14) . ?
C9 H8 0.9900 . ?
C9 H9 0.9900 . ?
C10 O4 1.410(13) . ?
C10 H10 0.9900 . ?
C10 H11 0.9900 . ?
O4 N2 1.411(10) . ?
N2 C11 1.252(13) . ?
C11 C12 1.449(15) . ?
C11 H12 0.9500 . ?
C12 C13 1.416(13) . ?
C12 C17 1.427(15) . ?
C13 O5 1.310(11) . ?
C13 C14 1.409(13) . ?
C14 O6 1.379(11) . ?
C14 C15 1.382(14) . ?
C15 C16 1.417(15) . ?
C15 H13 0.9500 . ?
C16 C17 1.358(17) . ?
C16 H14 0.9500 . ?
C17 H15 0.9500 . ?
O6 C18 1.455(12) . ?
C18 H16 0.9800 . ?
C18 H17 0.9800 . ?
C18 H18 0.9800 . ?
O7 C19 1.276(11) . ?
O8 C19 1.258(12) . ?
C19 C20 1.519(15) . ?
C20 H19 0.9800 . ?
C20 H20 0.9800 . ?
C20 H21 0.9800 . ?
O9 C21 1.248(11) . ?
O10 C21 1.285(12) . ?
C21 C22 1.491(14) . ?
C22 H22 0.9800 . ?
C22 H23 0.9800 . ?
C22 H24 0.9800 . ?
O11 C23 1.260(11) . ?
O12 C23 1.266(11) . ?
C23 C24 1.500(13) . ?
C24 H25 0.9800 . ?
C24 H26 0.9800 . ?
C24 H27 0.9800 . ?
Cl1 C25 1.73(3) . ?
Cl1 C27 1.74(2) . ?
Cl1 C26 1.76(4) . ?
Cl2 C25 1.86(4) . ?
Cl3 C25 1.69(4) . ?
C25 H30 1.0000 . ?
Cl4 C26 1.62(5) . ?
Cl5 C26 1.70(6) . ?
C26 H31 1.0000 . ?
Cl7 C27 1.73(2) . ?
C27 H32 1.0000 . ?
Cl8 C28 1.70(3) . ?
Cl9 C28 1.82(2) . ?
Cl10 C28 1.72(3) . ?
C28 H28 1.0000 . ?
Cl11 C29 1.77(2) . ?
Cl12 C29 1.77(2) . ?
Cl13 C29 1.77(2) . ?
C29 H29 1.0000 . ?

loop_
_geom_torsion_atom_site_label_1
_geom_torsion_atom_site_label_2
_geom_torsion_atom_site_label_3
_geom_torsion_atom_site_label_4
_geom_torsion
_geom_torsion_site_symmetry_1
_geom_torsion_site_symmetry_2
_geom_torsion_site_symmetry_3
_geom_torsion_site_symmetry_4
_geom_torsion_publ_flag
O7 Gd1 Cu1 O1 103.0(4) . . . . ?
O5 Gd1 Cu1 O1 -154.1(4) . . . . ?
O12 Gd1 Cu1 O1 -66.0(4) . . . . ?
O10 Gd1 Cu1 O1 153.5(4) . . . . ?
O9 Gd1 Cu1 O1 82.0(4) . . . . ?
O11 Gd1 Cu1 O1 -65.0(3) . . . . ?
O2 Gd1 Cu1 O1 9.1(3) . . . . ?
O6 Gd1 Cu1 O1 -137.2(3) . . . . ?
C21 Gd1 Cu1 O1 119.4(4) . . . . ?
C23 Gd1 Cu1 O1 -64.7(4) . . . . ?
O7 Gd1 Cu1 N1 115.5(4) . . . . ?
O5 Gd1 Cu1 N1 -141.6(4) . . . . ?
O12 Gd1 Cu1 N1 -53.5(4) . . . . ?
O1 Gd1 Cu1 N1 12.5(4) . . . . ?
O10 Gd1 Cu1 N1 166.0(4) . . . . ?
O9 Gd1 Cu1 N1 94.5(4) . . . . ?
O11 Gd1 Cu1 N1 -52.5(4) . . . . ?
O2 Gd1 Cu1 N1 21.5(4) . . . . ?
O6 Gd1 Cu1 N1 -124.8(4) . . . . ?
C21 Gd1 Cu1 N1 131.9(4) . . . . ?
C23 Gd1 Cu1 N1 -52.3(4) . . . . ?
O7 Gd1 Cu1 O5 -102.9(3) . . . . ?
O12 Gd1 Cu1 O5 88.1(4) . . . . ?
O1 Gd1 Cu1 O5 154.1(4) . . . . ?
O10 Gd1 Cu1 O5 -52.4(3) . . . . ?
O9 Gd1 Cu1 O5 -123.9(4) . . . . ?
O11 Gd1 Cu1 O5 89.1(3) . . . . ?
O2 Gd1 Cu1 O5 163.2(3) . . . . ?
O6 Gd1 Cu1 O5 16.8(3) . . . . ?
C21 Gd1 Cu1 O5 -86.5(4) . . . . ?
C23 Gd1 Cu1 O5 89.4(4) . . . . ?
O7 Gd1 Cu1 N2 -91.3(4) . . . . ?
O5 Gd1 Cu1 N2 11.6(4) . . . . ?
O12 Gd1 Cu1 N2 99.7(4) . . . . ?
O1 Gd1 Cu1 N2 165.7(4) . . . . ?
O10 Gd1 Cu1 N2 -40.8(4) . . . . ?
O9 Gd1 Cu1 N2 -112.3(4) . . . . ?
O11 Gd1 Cu1 N2 100.7(4) . . . . ?
O2 Gd1 Cu1 N2 174.8(4) . . . . ?
O6 Gd1 Cu1 N2 28.5(4) . . . . ?
C21 Gd1 Cu1 N2 -74.9(4) . . . . ?
C23 Gd1 Cu1 N2 101.0(4) . . . . ?
O7 Gd1 Cu1 O8 4.9(3) . . . . ?
O5 Gd1 Cu1 O8 107.8(4) . . . . ?
O12 Gd1 Cu1 O8 -164.0(3) . . . . ?
O1 Gd1 Cu1 O8 -98.1(4) . . . . ?
O10 Gd1 Cu1 O8 55.4(3) . . . . ?
O9 Gd1 Cu1 O8 -16.1(3) . . . . ?
O11 Gd1 Cu1 O8 -163.0(3) . . . . ?
O2 Gd1 Cu1 O8 -89.0(2) . . . . ?
O6 Gd1 Cu1 O8 124.7(2) . . . . ?
C21 Gd1 Cu1 O8 21.3(4) . . . . ?
C23 Gd1 Cu1 O8 -162.8(3) . . . . ?
C6 C1 C2 O1 -176.5(9) . . . . ?
C8 C1 C2 O1 3.3(15) . . . . ?
C6 C1 C2 C3 1.3(14) . . . . ?
C8 C1 C2 C3 -179.0(8) . . . . ?
O1 C2 C3 O2 -4.2(12) . . . . ?
C1 C2 C3 O2 177.8(8) . . . . ?
O1 C2 C3 C4 176.0(9) . . . . ?
C1 C2 C3 C4 -2.0(14) . . . . ?
O2 C3 C4 C5 -178.5(8) . . . . ?
C2 C3 C4 C5 1.3(14) . . . . ?
C3 C4 C5 C6 0.1(14) . . . . ?
C4 C5 C6 C1 -0.7(15) . . . . ?
C2 C1 C6 C5 0.0(14) . . . . ?
C8 C1 C6 C5 -179.8(8) . . . . ?
C1 C2 O1 Cu1 -8.6(14) . . . . ?
C3 C2 O1 Cu1 173.7(6) . . . . ?
C1 C2 O1 Gd1 165.4(7) . . . . ?
C3 C2 O1 Gd1 -12.4(11) . . . . ?
N1 Cu1 O1 C2 4.2(8) . . . . ?
O5 Cu1 O1 C2 157.6(8) . . . . ?
N2 Cu1 O1 C2 117.6(14) . . . . ?
O8 Cu1 O1 C2 -104.7(8) . . . . ?
Gd1 Cu1 O1 C2 174.9(9) . . . . ?
N1 Cu1 O1 Gd1 -170.7(3) . . . . ?
O5 Cu1 O1 Gd1 -17.4(3) . . . . ?
N2 Cu1 O1 Gd1 -57.4(15) . . . . ?
O8 Cu1 O1 Gd1 80.4(3) . . . . ?
O7 Gd1 O1 C2 119.5(7) . . . . ?
O5 Gd1 O1 C2 -159.4(8) . . . . ?
O12 Gd1 O1 C2 -34.5(8) . . . . ?
O10 Gd1 O1 C2 134.1(7) . . . . ?
O9 Gd1 O1 C2 61.4(8) . . . . ?
O11 Gd1 O1 C2 -63.1(7) . . . . ?
O2 Gd1 O1 C2 15.1(7) . . . . ?
O6 Gd1 O1 C2 -125.3(7) . . . . ?
C21 Gd1 O1 C2 87.5(8) . . . . ?
C23 Gd1 O1 C2 -49.6(7) . . . . ?
Cu1 Gd1 O1 C2 -175.2(9) . . . . ?
O7 Gd1 O1 Cu1 -65.4(3) . . . . ?
O5 Gd1 O1 Cu1 15.8(3) . . . . ?
O12 Gd1 O1 Cu1 140.6(3) . . . . ?
O10 Gd1 O1 Cu1 -50.8(6) . . . . ?
O9 Gd1 O1 Cu1 -123.5(3) . . . . ?
O11 Gd1 O1 Cu1 112.1(3) . . . . ?
O2 Gd1 O1 Cu1 -169.8(4) . . . . ?
O6 Gd1 O1 Cu1 49.9(4) . . . . ?
C21 Gd1 O1 Cu1 -97.4(5) . . . . ?
C23 Gd1 O1 Cu1 125.6(3) . . . . ?
C4 C3 O2 C7 3.2(14) . . . . ?
C2 C3 O2 C7 -176.6(8) . . . . ?
C4 C3 O2 Gd1 -163.3(7) . . . . ?
C2 C3 O2 Gd1 17.0(10) . . . . ?
O7 Gd1 O2 C3 -86.8(6) . . . . ?
O5 Gd1 O2 C3 -9.9(7) . . . . ?
O12 Gd1 O2 C3 123.5(6) . . . . ?
O1 Gd1 O2 C3 -16.2(6) . . . . ?
O10 Gd1 O2 C3 -164.9(6) . . . . ?
O9 Gd1 O2 C3 -157.0(6) . . . . ?
O11 Gd1 O2 C3 68.2(6) . . . . ?
O6 Gd1 O2 C3 83.0(7) . . . . ?
C21 Gd1 O2 C3 -158.3(6) . . . . ?
C23 Gd1 O2 C3 96.1(6) . . . . ?
Cu1 Gd1 O2 C3 -21.8(6) . . . . ?
O7 Gd1 O2 C7 107.6(7) . . . . ?
O5 Gd1 O2 C7 -175.5(7) . . . . ?
O12 Gd1 O2 C7 -42.2(7) . . . . ?
O1 Gd1 O2 C7 178.1(8) . . . . ?
O10 Gd1 O2 C7 29.5(8) . . . . ?
O9 Gd1 O2 C7 37.4(7) . . . . ?
O11 Gd1 O2 C7 -97.5(7) . . . . ?
O6 Gd1 O2 C7 -82.6(8) . . . . ?
C21 Gd1 O2 C7 36.0(8) . . . . ?
C23 Gd1 O2 C7 -69.6(7) . . . . ?
Cu1 Gd1 O2 C7 172.6(7) . . . . ?
C2 C1 C8 N1 6.8(14) . . . . ?
C6 C1 C8 N1 -173.5(9) . . . . ?
C1 C8 N1 O3 -173.3(8) . . . . ?
C1 C8 N1 Cu1 -11.0(14) . . . . ?
O1 Cu1 N1 C8 5.4(9) . . . . ?
O5 Cu1 N1 C8 -67.3(11) . . . . ?
N2 Cu1 N1 C8 -162.6(9) . . . . ?
O8 Cu1 N1 C8 96.7(9) . . . . ?
Gd1 Cu1 N1 C8 -3.0(10) . . . . ?
O1 Cu1 N1 O3 166.6(6) . . . . ?
O5 Cu1 N1 O3 93.9(8) . . . . ?
N2 Cu1 N1 O3 -1.3(7) . . . . ?
O8 Cu1 N1 O3 -102.0(6) . . . . ?
Gd1 Cu1 N1 O3 158.2(4) . . . . ?
C8 N1 O3 C9 -118.2(9) . . . . ?
Cu1 N1 O3 C9 77.3(9) . . . . ?
N1 O3 C9 C10 -57.5(11) . . . . ?
O3 C9 C10 O4 -53.6(11) . . . . ?
C9 C10 O4 N2 85.5(10) . . . . ?
C10 O4 N2 C11 -172.8(9) . . . . ?
C10 O4 N2 Cu1 2.0(12) . . . . ?
O1 Cu1 N2 C11 9(2) . . . . ?
N1 Cu1 N2 C11 121.4(9) . . . . ?
O5 Cu1 N2 C11 -30.9(9) . . . . ?
O8 Cu1 N2 C11 -128.5(9) . . . . ?
Gd1 Cu1 N2 C11 -38.7(10) . . . . ?
O1 Cu1 N2 O4 -165.3(11) . . . . ?
N1 Cu1 N2 O4 -52.7(8) . . . . ?
O5 Cu1 N2 O4 155.1(8) . . . . ?
O8 Cu1 N2 O4 57.5(8) . . . . ?
Gd1 Cu1 N2 O4 147.2(6) . . . . ?
O4 N2 C11 C12 -174.9(10) . . . . ?
Cu1 N2 C11 C12 10.5(15) . . . . ?
N2 C11 C12 C13 15.9(16) . . . . ?
N2 C11 C12 C17 -168.1(10) . . . . ?
C17 C12 C13 O5 177.9(9) . . . . ?
C11 C12 C13 O5 -6.1(15) . . . . ?
C17 C12 C13 C14 -3.3(13) . . . . ?
C11 C12 C13 C14 172.7(9) . . . . ?
O5 C13 C14 O6 2.9(12) . . . . ?
C12 C13 C14 O6 -176.0(8) . . . . ?
O5 C13 C14 C15 -177.7(9) . . . . ?
C12 C13 C14 C15 3.5(14) . . . . ?
O6 C14 C15 C16 178.4(9) . . . . ?
C13 C14 C15 C16 -1.0(15) . . . . ?
C14 C15 C16 C17 -1.7(16) . . . . ?
C15 C16 C17 C12 1.8(17) . . . . ?
C13 C12 C17 C16 0.8(15) . . . . ?
C11 C12 C17 C16 -175.3(10) . . . . ?
C14 C13 O5 Cu1 153.4(7) . . . . ?
C12 C13 O5 Cu1 -27.8(12) . . . . ?
C14 C13 O5 Gd1 10.5(12) . . . . ?
C12 C13 O5 Gd1 -170.7(7) . . . . ?
O1 Cu1 O5 C13 -132.7(7) . . . . ?
N1 Cu1 O5 C13 -58.3(10) . . . . ?
N2 Cu1 O5 C13 38.9(7) . . . . ?
O8 Cu1 O5 C13 136.8(7) . . . . ?
Gd1 Cu1 O5 C13 -150.1(8) . . . . ?
O1 Cu1 O5 Gd1 17.3(3) . . . . ?
N1 Cu1 O5 Gd1 91.7(6) . . . . ?
N2 Cu1 O5 Gd1 -171.1(3) . . . . ?
O8 Cu1 O5 Gd1 -73.1(3) . . . . ?
O7 Gd1 O5 C13 -146.3(7) . . . . ?
O12 Gd1 O5 C13 18.8(8) . . . . ?
O1 Gd1 O5 C13 133.4(7) . . . . ?
O10 Gd1 O5 C13 -72.7(7) . . . . ?
O9 Gd1 O5 C13 -114.5(7) . . . . ?
O11 Gd1 O5 C13 57.1(7) . . . . ?
O2 Gd1 O5 C13 127.2(7) . . . . ?
O6 Gd1 O5 C13 -12.3(7) . . . . ?
C21 Gd1 O5 C13 -90.6(7) . . . . ?
C23 Gd1 O5 C13 41.3(7) . . . . ?
Cu1 Gd1 O5 C13 148.5(9) . . . . ?
O7 Gd1 O5 Cu1 65.2(3) . . . . ?
O12 Gd1 O5 Cu1 -129.7(3) . . . . ?
O1 Gd1 O5 Cu1 -15.1(3) . . . . ?
O10 Gd1 O5 Cu1 138.8(3) . . . . ?
O9 Gd1 O5 Cu1 96.9(4) . . . . ?
O11 Gd1 O5 Cu1 -91.4(3) . . . . ?
O2 Gd1 O5 Cu1 -21.3(4) . . . . ?
O6 Gd1 O5 Cu1 -160.8(4) . . . . ?
C21 Gd1 O5 Cu1 120.9(3) . . . . ?
C23 Gd1 O5 Cu1 -107.3(3) . . . . ?
C15 C14 O6 C18 -6.3(14) . . . . ?
C13 C14 O6 C18 173.2(9) . . . . ?
C15 C14 O6 Gd1 167.2(8) . . . . ?
C13 C14 O6 Gd1 -13.4(10) . . . . ?
O7 Gd1 O6 C14 66.0(7) . . . . ?
O5 Gd1 O6 C14 13.2(6) . . . . ?
O12 Gd1 O6 C14 -143.3(7) . . . . ?
O1 Gd1 O6 C14 -22.2(7) . . . . ?
O10 Gd1 O6 C14 128.4(7) . . . . ?
O9 Gd1 O6 C14 151.3(6) . . . . ?
O11 Gd1 O6 C14 -87.4(6) . . . . ?
O2 Gd1 O6 C14 -102.4(7) . . . . ?
C21 Gd1 O6 C14 137.6(7) . . . . ?
C23 Gd1 O6 C14 -115.5(7) . . . . ?
Cu1 Gd1 O6 C14 2.4(6) . . . . ?
O7 Gd1 O6 C18 -121.1(8) . . . . ?
O5 Gd1 O6 C18 -173.9(9) . . . . ?
O12 Gd1 O6 C18 29.6(8) . . . . ?
O1 Gd1 O6 C18 150.7(8) . . . . ?
O10 Gd1 O6 C18 -58.6(8) . . . . ?
O9 Gd1 O6 C18 -35.8(9) . . . . ?
O11 Gd1 O6 C18 85.5(8) . . . . ?
O2 Gd1 O6 C18 70.5(9) . . . . ?
C21 Gd1 O6 C18 -49.5(8) . . . . ?
C23 Gd1 O6 C18 57.4(8) . . . . ?
Cu1 Gd1 O6 C18 175.3(8) . . . . ?
O5 Gd1 O7 C19 -47.9(10) . . . . ?
O12 Gd1 O7 C19 154.3(9) . . . . ?
O1 Gd1 O7 C19 19.9(10) . . . . ?
O10 Gd1 O7 C19 -153.1(11) . . . . ?
O9 Gd1 O7 C19 151.3(11) . . . . ?
O11 Gd1 O7 C19 14.3(13) . . . . ?
O2 Gd1 O7 C19 79.2(10) . . . . ?
O6 Gd1 O7 C19 -94.1(10) . . . . ?
C21 Gd1 O7 C19 179.2(11) . . . . ?
C23 Gd1 O7 C19 93.4(16) . . . . ?
Cu1 Gd1 O7 C19 -13.2(10) . . . . ?
O1 Cu1 O8 C19 -45.1(8) . . . . ?
N1 Cu1 O8 C19 -135.1(8) . . . . ?
O5 Cu1 O8 C19 37.4(8) . . . . ?
N2 Cu1 O8 C19 126.0(8) . . . . ?
Gd1 Cu1 O8 C19 -3.1(7) . . . . ?
Cu1 O8 C19 O7 -3.4(14) . . . . ?
Cu1 O8 C19 C20 179.8(7) . . . . ?
Gd1 O7 C19 O8 15.6(17) . . . . ?
Gd1 O7 C19 C20 -167.6(7) . . . . ?
O7 Gd1 O9 C21 81.9(6) . . . . ?
O5 Gd1 O9 C21 49.5(7) . . . . ?
O12 Gd1 O9 C21 -96.5(6) . . . . ?
O1 Gd1 O9 C21 141.5(5) . . . . ?
O10 Gd1 O9 C21 -4.8(5) . . . . ?
O11 Gd1 O9 C21 -120.2(6) . . . . ?
O2 Gd1 O9 C21 -177.1(6) . . . . ?
O6 Gd1 O9 C21 -31.7(6) . . . . ?
C23 Gd1 O9 C21 -107.8(6) . . . . ?
Cu1 Gd1 O9 C21 101.8(5) . . . . ?
O7 Gd1 O10 C21 -73.0(6) . . . . ?
O5 Gd1 O10 C21 -145.9(6) . . . . ?
O12 Gd1 O10 C21 83.0(6) . . . . ?
O1 Gd1 O10 C21 -87.6(7) . . . . ?
O9 Gd1 O10 C21 4.6(5) . . . . ?
O11 Gd1 O10 C21 114.2(6) . . . . ?
O2 Gd1 O10 C21 14.0(7) . . . . ?
O6 Gd1 O10 C21 159.8(6) . . . . ?
C23 Gd1 O10 C21 96.2(6) . . . . ?
Cu1 Gd1 O10 C21 -118.7(5) . . . . ?
Gd1 O9 C21 O10 8.5(9) . . . . ?
Gd1 O9 C21 C22 -171.2(10) . . . . ?
Gd1 O10 C21 O9 -8.5(10) . . . . ?
Gd1 O10 C21 C22 171.2(10) . . . . ?
O7 Gd1 C21 O9 -89.2(6) . . . . ?
O5 Gd1 C21 O9 -147.3(5) . . . . ?
O12 Gd1 C21 O9 78.3(5) . . . . ?
O1 Gd1 C21 O9 -56.3(7) . . . . ?
O10 Gd1 C21 O9 171.6(9) . . . . ?
O11 Gd1 C21 O9 81.3(6) . . . . ?
O2 Gd1 C21 O9 2.9(6) . . . . ?
O6 Gd1 C21 O9 152.6(5) . . . . ?
C23 Gd1 C21 O9 79.0(6) . . . . ?
Cu1 Gd1 C21 O9 -104.8(5) . . . . ?
O7 Gd1 C21 O10 99.2(6) . . . . ?
O5 Gd1 C21 O10 41.1(6) . . . . ?
O12 Gd1 C21 O10 -93.3(6) . . . . ?
O1 Gd1 C21 O10 132.1(5) . . . . ?
O9 Gd1 C21 O10 -171.6(9) . . . . ?
O11 Gd1 C21 O10 -90.3(6) . . . . ?
O2 Gd1 C21 O10 -168.8(5) . . . . ?
O6 Gd1 C21 O10 -19.1(6) . . . . ?
C23 Gd1 C21 O10 -92.6(6) . . . . ?
Cu1 Gd1 C21 O10 83.6(6) . . . . ?
O7 Gd1 C21 C22 2(6) . . . . ?
O5 Gd1 C21 C22 -56(6) . . . . ?
O12 Gd1 C21 C22 169(6) . . . . ?
O1 Gd1 C21 C22 35(7) . . . . ?
O10 Gd1 C21 C22 -97(6) . . . . ?
O9 Gd1 C21 C22 91(6) . . . . ?
O11 Gd1 C21 C22 172(6) . . . . ?
O2 Gd1 C21 C22 94(6) . . . . ?
O6 Gd1 C21 C22 -116(6) . . . . ?
C23 Gd1 C21 C22 170(6) . . . . ?
Cu1 Gd1 C21 C22 -14(6) . . . . ?
O7 Gd1 O11 C23 154.8(6) . . . . ?
O5 Gd1 O11 C23 -145.9(6) . . . . ?
O12 Gd1 O11 C23 -1.2(5) . . . . ?
O1 Gd1 O11 C23 149.3(6) . . . . ?
O10 Gd1 O11 C23 -41.0(7) . . . . ?
O9 Gd1 O11 C23 28.0(6) . . . . ?
O2 Gd1 O11 C23 85.1(6) . . . . ?
O6 Gd1 O11 C23 -86.0(6) . . . . ?
C21 Gd1 O11 C23 -4.8(7) . . . . ?
Cu1 Gd1 O11 C23 179.6(5) . . . . ?
O7 Gd1 O12 C23 -157.8(5) . . . . ?
O5 Gd1 O12 C23 51.5(6) . . . . ?
O1 Gd1 O12 C23 -34.4(6) . . . . ?
O10 Gd1 O12 C23 151.0(6) . . . . ?
O9 Gd1 O12 C23 -154.8(6) . . . . ?
O11 Gd1 O12 C23 1.2(5) . . . . ?
O2 Gd1 O12 C23 -77.9(6) . . . . ?
O6 Gd1 O12 C23 79.6(6) . . . . ?
C21 Gd1 O12 C23 178.5(6) . . . . ?
Cu1 Gd1 O12 C23 2.4(7) . . . . ?
Gd1 O11 C23 O12 2.0(9) . . . . ?
Gd1 O11 C23 C24 -176.7(9) . . . . ?
Gd1 O12 C23 O11 -2.1(10) . . . . ?
Gd1 O12 C23 C24 176.6(8) . . . . ?
O7 Gd1 C23 O11 -101.6(13) . . . . ?
O5 Gd1 C23 O11 37.3(6) . . . . ?
O12 Gd1 C23 O11 177.9(9) . . . . ?
O1 Gd1 C23 O11 -30.5(6) . . . . ?
O10 Gd1 C23 O11 147.7(5) . . . . ?
O9 Gd1 C23 O11 -157.1(5) . . . . ?
O2 Gd1 C23 O11 -86.9(5) . . . . ?
O6 Gd1 C23 O11 85.3(6) . . . . ?
C21 Gd1 C23 O11 176.4(5) . . . . ?
Cu1 Gd1 C23 O11 -0.5(6) . . . . ?
O7 Gd1 C23 O12 80.5(14) . . . . ?
O5 Gd1 C23 O12 -140.6(5) . . . . ?
O1 Gd1 C23 O12 151.5(5) . . . . ?
O10 Gd1 C23 O12 -30.3(6) . . . . ?
O9 Gd1 C23 O12 25.0(6) . . . . ?
O11 Gd1 C23 O12 -177.9(9) . . . . ?
O2 Gd1 C23 O12 95.2(6) . . . . ?
O6 Gd1 C23 O12 -92.6(6) . . . . ?
C21 Gd1 C23 O12 -1.6(6) . . . . ?
Cu1 Gd1 C23 O12 -178.4(5) . . . . ?
O7 Gd1 C23 C24 25(12) . . . . ?
O5 Gd1 C23 C24 164(11) . . . . ?
O12 Gd1 C23 C24 -56(11) . . . . ?
O1 Gd1 C23 C24 96(11) . . . . ?
O10 Gd1 C23 C24 -86(11) . . . . ?
O9 Gd1 C23 C24 -31(11) . . . . ?
O11 Gd1 C23 C24 127(12) . . . . ?
O2 Gd1 C23 C24 40(11) . . . . ?
O6 Gd1 C23 C24 -148(11) . . . . ?
C21 Gd1 C23 C24 -57(11) . . . . ?
Cu1 Gd1 C23 C24 126(11) . . . . ?
C27 Cl1 C25 Cl3 139(4) . . . . ?
C26 Cl1 C25 Cl3 168(6) . . . . ?
C27 Cl1 C25 Cl2 5(3) . . . . ?
C26 Cl1 C25 Cl2 34(5) . . . . ?
C25 Cl1 C26 Cl4 -43(4) . . . . ?
C27 Cl1 C26 Cl4 81(5) . . . . ?
C25 Cl1 C26 Cl5 -155(6) . . . . ?
C27 Cl1 C26 Cl5 -30(5) . . . . ?
C25 Cl1 C27 Cl7 -129(6) . . . . ?
C26 Cl1 C27 Cl7 -160(8) . . . . ?
